data_1558258
loop_
_publ_author_name
'Wang, Zheng'
'Zhao, Ziwei'
'Li, Yong'
'Zhong, Yanxia'
'Zhang, Qiuyue'
'Liu, Qingbin'
'Solan, Gregory'
'Ma, Yanping'
'Sun, Wen Hua'

_publ_section_title
;
 Ruthenium-catalyzed Hydrogenation of CO2 as a Route to Methyl Esters for
 use as Biofuels or fine Chemicals
;
_journal_name_full 'Chemical Science'
_journal_paper_doi 10.1039/D0SC02942D
_journal_year 2020
_chemical_formula_moiety 'C52 H55 Cl O P3 Ru, Cl O4'
_chemical_formula_sum 'C52 H55 Cl2 O5 P3 Ru'
_chemical_formula_weight 1024.90
_space_group_crystal_system monoclinic
_space_group_IT_number 14
_space_group_name_Hall '-P 2ybc'
_space_group_name_H-M_alt 'P 1 21/c 1'
_symmetry_Int_Tables_number 14
_atom_sites_solution_primary dual
_audit_creation_date 2018-02-23
_audit_creation_method
;
Olex2 1.2
(compiled 2017.08.10 svn.r3458 for OlexSys, GUI svn.r5381)
;
_audit_update_record
;
2019-10-29 deposited with the CCDC.	2020-06-05 downloaded from the CCDC.
;
_cell_angle_alpha 90
_cell_angle_beta 105.75(3)
_cell_angle_gamma 90
_cell_formula_units_Z 4
_cell_length_a 19.968(4)
_cell_length_b 12.863(3)
_cell_length_c 19.229(4)
_cell_measurement_reflns_used 14445
_cell_measurement_temperature 173
_cell_measurement_theta_max 27.4854
_cell_measurement_theta_min 1.3040
_cell_volume 4753.5(19)
_computing_molecular_graphics 'Olex2 (Dolomanov et al., 2009)'
_computing_publication_material 'Olex2 (Dolomanov et al., 2009)'
_computing_structure_refinement 'olex2.refine (Bourhis et al., 2015)'
_computing_structure_solution 'ShelXT (Sheldrick, 2015)'
_diffrn_ambient_temperature 173
_diffrn_measured_fraction_theta_full 0.9973
_diffrn_measured_fraction_theta_max 0.9973
_diffrn_measurement_device_type 'multiwire proportional'
_diffrn_measurement_method 'phi and omega scans'
_diffrn_radiation_monochromator graphite
_diffrn_radiation_type 'Mo K\a'
_diffrn_radiation_wavelength 0.71073
_diffrn_reflns_av_R_equivalents 0.0304
_diffrn_reflns_av_unetI/netI 0.0208
_diffrn_reflns_limit_h_max 25
_diffrn_reflns_limit_h_min -25
_diffrn_reflns_limit_k_max 16
_diffrn_reflns_limit_k_min -16
_diffrn_reflns_limit_l_max 24
_diffrn_reflns_limit_l_min -24
_diffrn_reflns_number 61939
_diffrn_reflns_theta_full 27.4957
_diffrn_reflns_theta_max 27.50
_diffrn_reflns_theta_min 1.93
_exptl_absorpt_coefficient_mu 0.591
_exptl_absorpt_correction_T_max 1.000
_exptl_absorpt_correction_T_min 0.87673
_exptl_absorpt_correction_type multi-scan
_exptl_crystal_colour 'clear brownish orange'
_exptl_crystal_colour_lustre clear
_exptl_crystal_colour_modifier brownish
_exptl_crystal_colour_primary orange
_exptl_crystal_density_diffrn 1.4320
_exptl_crystal_description plate
_exptl_crystal_F_000 2118.2341
_exptl_crystal_size_max 0.43
_exptl_crystal_size_mid 0.425
_exptl_crystal_size_min 0.278
_refine_diff_density_max 0.8415
_refine_diff_density_min -0.7446
_refine_diff_density_rms 0.0720
_refine_ls_d_res_high 0.7697
_refine_ls_d_res_low 10.5626
_refine_ls_goodness_of_fit_ref 1.0397
_refine_ls_hydrogen_treatment constr
_refine_ls_matrix_type full
_refine_ls_number_constraints 99
_refine_ls_number_parameters 609
_refine_ls_number_reflns 10887
_refine_ls_number_restraints 56
_refine_ls_restrained_S_all 1.0369
_refine_ls_R_factor_all 0.0363
_refine_ls_R_factor_gt 0.0356
_refine_ls_shift/su_max 0.0003
_refine_ls_shift/su_mean 0.0000
_refine_ls_structure_factor_coef Fsqd
_refine_ls_weighting_details 'w=1/[\s^2^(Fo^2^)+(0.0370P)^2^+5.7746P] where P=(Fo^2^+2Fc^2^)/3'
_refine_ls_weighting_scheme calc
_refine_ls_wR_factor_gt 0.0844
_refine_ls_wR_factor_ref 0.0851
_reflns_Friedel_coverage 0.0
_reflns_limit_h_max 24
_reflns_limit_h_min -25
_reflns_limit_k_max 16
_reflns_limit_k_min 0
_reflns_limit_l_max 24
_reflns_limit_l_min 0
_reflns_number_gt 10690
_reflns_number_total 10887
_reflns_threshold_expression I>=2u(I)
_cod_data_source_file d0sc02942d2.cif
_cod_data_source_block Ru3
_cod_original_cell_volume 4753.6(18)
_cod_database_code 1558258
_olex2_refinement_description
;
1. Fixed Uiso
 At 1.2 times of:
  All C(H) groups, All C(H,H) groups
 At 1.5 times of:
  All C(H,H,H) groups
2. Restrained distances
 Cl2-O2A = Cl2-O2 = Cl2-O5A = Cl2-O5 = Cl2-O4A = Cl2-O4 = Cl2-O3 = Cl2-O3A
 1.42 with sigma of 0.01
3. Uiso/Uaniso restraints and constraints
O4A \\sim O4 \\sim O3 \\sim O3A \\sim O2A \\sim O2 \\sim O5A \\sim O5: within
1.7A with sigma of 0.02 and sigma for terminal atoms of 0.04
Uanis(O2A) \\sim Ueq, Uanis(O2) \\sim Ueq, Uanis(O5A) \\sim Ueq, Uanis(O5)
\\sim Ueq, Uanis(O4A) \\sim Ueq, Uanis(O4) \\sim Ueq, Uanis(O3) \\sim Ueq,
Uanis(O3A) \\sim Ueq: with sigma of 0.005 and sigma for terminal atoms of 0.01
4. Others
 Sof(O5A)=Sof(O4A)=Sof(O2A)=Sof(O3A)=1-FVAR(1)
 Sof(O2)=Sof(O3)=Sof(O4)=Sof(O5)=FVAR(1)
5.a Ternary CH refined with riding coordinates:
 C50(H50)
5.b Secondary CH2 refined with riding coordinates:
 C13(H13a,H13b), C15(H15a,H15b), C17(H17a,H17b), C30(H30a,H30b)
5.c Aromatic/amide H refined with riding coordinates:
 C2(H2), C3(H3), C4(H4), C5(H5), C6(H6), C8(H8), C9(H9), C10(H10), C11(H11),
 C12(H12), C19(H19), C20(H20), C21(H21), C22(H22), C23(H23), C25(H25), C26(H26),
  C27(H27), C28(H28), C29(H29), C32(H32), C33(H33), C34(H34), C35(H35),
 C36(H36), C38(H38), C39(H39), C40(H40), C41(H41), C42(H42), C44(H44), C45(H45),
  C47(H47), C48(H48)
5.d Idealised Me refined as rotating group:
 C16(H16a,H16b,H16c), C49(H49a,H49b,H49c), C51(H51a,H51b,H51c), C52(H52a,H52b,
 H52c)
;
_olex2_submission_special_instructions 'No special instructions were received'

loop_
_space_group_symop_id
_space_group_symop_operation_xyz
1 x,y,z
2 -x,y+1/2,-z+1/2
3 -x,-y,-z
4 x,-y-1/2,z-1/2

loop_
_atom_site_label
_atom_site_type_symbol
_atom_site_fract_x
_atom_site_fract_y
_atom_site_fract_z
_atom_site_U_iso_or_equiv
_atom_site_adp_type
_atom_site_occupancy
_atom_site_refinement_flags_posn
_atom_site_refinement_flags_adp
_atom_site_disorder_group
Ru1 Ru 0.765902(8) 0.880212(11) 0.244374(8) 0.01977(5) Uani 1.000000 . . .
Cl1 Cl 0.86414(2) 0.76957(4) 0.30006(2) 0.02404(10) Uani 1.000000 . . .
P1 P 0.74947(3) 0.87554(4) 0.35993(3) 0.01961(10) Uani 1.000000 . . .
P2 P 0.69366(2) 0.73602(4) 0.21850(2) 0.01893(10) Uani 1.000000 . . .
P3 P 0.81172(3) 0.49635(4) 0.43089(3) 0.02257(10) Uani 1.000000 . . .
O1 O 0.84421(8) 0.56277(11) 0.49453(8) 0.0296(3) Uani 1.000000 . . .
C1 C 0.81573(10) 0.95264(16) 0.42266(10) 0.0238(4) Uani 1.000000 . . .
C2 C 0.87653(11) 0.90971(17) 0.46681(11) 0.0272(4) Uani 1.000000 . . .
H2 H 0.88440(11) 0.83856(17) 0.46560(11) 0.0327(5) Uiso 1.000000 R . .
C3 C 0.92543(11) 0.97326(19) 0.51268(12) 0.0334(5) Uani 1.000000 . . .
H3 H 0.96543(11) 0.94418(19) 0.54299(12) 0.0401(6) Uiso 1.000000 R . .
C4 C 0.91495(12) 1.0795(2) 0.51351(13) 0.0367(5) Uani 1.000000 . . .
H4 H 0.94809(12) 1.1215(2) 0.54409(13) 0.0440(6) Uiso 1.000000 R . .
C5 C 0.85572(12) 1.12317(18) 0.46929(13) 0.0348(5) Uani 1.000000 . . .
H5 H 0.84910(12) 1.19472(18) 0.46954(13) 0.0417(6) Uiso 1.000000 R . .
C6 C 0.80576(11) 1.06024(16) 0.42424(11) 0.0284(4) Uani 1.000000 . . .
H6 H 0.76542(11) 1.08983(16) 0.39493(11) 0.0340(5) Uiso 1.000000 R . .
C7 C 0.66985(10) 0.92935(15) 0.37462(10) 0.0229(4) Uani 1.000000 . . .
C8 C 0.66310(11) 0.93884(17) 0.44491(12) 0.0294(4) Uani 1.000000 . . .
H8 H 0.69878(11) 0.91650(17) 0.48401(12) 0.0353(5) Uiso 1.000000 R . .
C9 C 0.60319(12) 0.98157(18) 0.45622(13) 0.0340(5) Uani 1.000000 . . .
H9 H 0.59861(12) 0.98696(18) 0.50294(13) 0.0409(6) Uiso 1.000000 R . .
C10 C 0.55011(12) 1.01630(18) 0.39841(14) 0.0364(5) Uani 1.000000 . . .
H10 H 0.51008(12) 1.04503(18) 0.40635(14) 0.0437(6) Uiso 1.000000 R . .
C11 C 0.55677(12) 1.00815(19) 0.32883(14) 0.0370(5) Uani 1.000000 . . .
H11 H 0.52134(12) 1.03191(19) 0.28999(14) 0.0444(6) Uiso 1.000000 R . .
C12 C 0.61636(11) 0.96450(17) 0.31698(12) 0.0287(4) Uani 1.000000 . . .
H12 H 0.62048(11) 0.95876(17) 0.27010(12) 0.0345(5) Uiso 1.000000 R . .
C13 C 0.76032(11) 0.74703(15) 0.40272(10) 0.0236(4) Uani 1.000000 . . .
H13a H 0.80788(11) 0.72508(15) 0.40777(10) 0.0283(5) Uiso 1.000000 R . .
H13b H 0.75516(11) 0.75538(15) 0.45113(10) 0.0283(5) Uiso 1.000000 R . .
C14 C 0.71154(10) 0.65608(15) 0.36604(10) 0.0212(4) Uani 1.000000 . . .
C15 C 0.66692(11) 0.62740(16) 0.41771(11) 0.0260(4) Uani 1.000000 . . .
H15a H 0.69785(11) 0.60034(16) 0.46194(11) 0.0312(5) Uiso 1.000000 R . .
H15b H 0.64666(11) 0.69095(16) 0.43010(11) 0.0312(5) Uiso 1.000000 R . .
C16 C 0.60837(12) 0.54910(18) 0.39080(12) 0.0328(5) Uani 1.000000 . . .
H16a H 0.5712(4) 0.5811(4) 0.3547(7) 0.0491(7) Uiso 1.000000 GR . .
H16b H 0.6256(3) 0.4902(6) 0.3703(9) 0.0491(7) Uiso 1.000000 GR . .
H16c H 0.5914(6) 0.5267(10) 0.4305(2) 0.0491(7) Uiso 1.000000 GR . .
C17 C 0.66103(10) 0.68566(15) 0.29259(10) 0.0205(3) Uani 1.000000 . . .
H17a H 0.62925(10) 0.73728(15) 0.30217(10) 0.0245(4) Uiso 1.000000 R . .
H17b H 0.63352(10) 0.62436(15) 0.27449(10) 0.0245(4) Uiso 1.000000 R . .
C18 C 0.61163(10) 0.75547(15) 0.14895(10) 0.0220(4) Uani 1.000000 . . .
C19 C 0.55172(10) 0.78946(16) 0.16590(11) 0.0255(4) Uani 1.000000 . . .
H19 H 0.55226(10) 0.80013(16) 0.21388(11) 0.0306(5) Uiso 1.000000 R . .
C20 C 0.49122(11) 0.80743(18) 0.11129(12) 0.0313(4) Uani 1.000000 . . .
H20 H 0.45144(11) 0.83024(18) 0.12301(12) 0.0376(5) Uiso 1.000000 R . .
C21 C 0.48945(11) 0.79175(19) 0.03945(12) 0.0330(5) Uani 1.000000 . . .
H21 H 0.44884(11) 0.80477(19) 0.00319(12) 0.0396(6) Uiso 1.000000 R . .
C22 C 0.54832(11) 0.75666(18) 0.02196(11) 0.0307(4) Uani 1.000000 . . .
H22 H 0.54718(11) 0.74504(18) -0.02608(11) 0.0369(5) Uiso 1.000000 R . .
C23 C 0.60894(11) 0.73888(17) 0.07607(11) 0.0266(4) Uani 1.000000 . . .
H23 H 0.64843(11) 0.71561(17) 0.06398(11) 0.0320(5) Uiso 1.000000 R . .
C24 C 0.72941(10) 0.62502(15) 0.18115(10) 0.0218(4) Uani 1.000000 . . .
C25 C 0.78969(11) 0.63499(17) 0.15864(11) 0.0283(4) Uani 1.000000 . . .
H25 H 0.81245(11) 0.69872(17) 0.16306(11) 0.0340(5) Uiso 1.000000 R . .
C26 C 0.81610(12) 0.55091(19) 0.12969(12) 0.0351(5) Uani 1.000000 . . .
H26 H 0.85621(12) 0.55860(19) 0.11443(12) 0.0421(6) Uiso 1.000000 R . .
C27 C 0.78310(13) 0.45566(19) 0.12342(13) 0.0372(5) Uani 1.000000 . . .
H27 H 0.80163(13) 0.39880(19) 0.10521(13) 0.0446(6) Uiso 1.000000 R . .
C28 C 0.72245(13) 0.44507(17) 0.14427(12) 0.0345(5) Uani 1.000000 . . .
H28 H 0.69981(13) 0.38121(17) 0.13938(12) 0.0414(6) Uiso 1.000000 R . .
C29 C 0.69522(11) 0.52923(16) 0.17244(11) 0.0273(4) Uani 1.000000 . . .
H29 H 0.65396(11) 0.52187(16) 0.18561(11) 0.0328(5) Uiso 1.000000 R . .
C30 C 0.75682(10) 0.56331(15) 0.35294(10) 0.0224(4) Uani 1.000000 . . .
H30a H 0.78654(10) 0.58882(15) 0.32429(10) 0.0268(4) Uiso 1.000000 R . .
H30b H 0.72579(10) 0.51227(15) 0.32378(10) 0.0268(4) Uiso 1.000000 R . .
C31 C 0.87553(11) 0.42705(16) 0.39710(12) 0.0293(4) Uani 1.000000 . . .
C32 C 0.86202(14) 0.3893(2) 0.32662(15) 0.0430(6) Uani 1.000000 . . .
H32 H 0.81980(14) 0.4038(2) 0.29317(15) 0.0516(7) Uiso 1.000000 R . .
C33 C 0.91185(16) 0.3299(2) 0.30662(18) 0.0552(7) Uani 1.000000 . . .
H33 H 0.90278(16) 0.3040(2) 0.25982(18) 0.0663(9) Uiso 1.000000 R . .
C34 C 0.97461(15) 0.3092(2) 0.3558(2) 0.0542(8) Uani 1.000000 . . .
H34 H 1.00774(15) 0.2694(2) 0.3421(2) 0.0651(9) Uiso 1.000000 R . .
C35 C 0.98883(14) 0.3470(2) 0.42554(19) 0.0524(7) Uani 1.000000 . . .
H35 H 1.03150(14) 0.3332(2) 0.45843(19) 0.0628(9) Uiso 1.000000 R . .
C36 C 0.93912(12) 0.4057(2) 0.44632(15) 0.0397(5) Uani 1.000000 . . .
H36 H 0.94844(12) 0.4309(2) 0.49333(15) 0.0477(6) Uiso 1.000000 R . .
C37 C 0.76078(10) 0.39183(15) 0.45391(10) 0.0229(4) Uani 1.000000 . . .
C38 C 0.76632(12) 0.37547(15) 0.52662(11) 0.0278(4) Uani 1.000000 . . .
H38 H 0.79542(12) 0.41748(15) 0.56135(11) 0.0334(5) Uiso 1.000000 R . .
C39 C 0.72859(13) 0.29670(17) 0.54761(12) 0.0344(5) Uani 1.000000 . . .
H39 H 0.73182(13) 0.28681(17) 0.59632(12) 0.0413(6) Uiso 1.000000 R . .
C40 C 0.68622(12) 0.23283(17) 0.49636(13) 0.0342(5) Uani 1.000000 . . .
H40 H 0.66077(12) 0.18025(17) 0.51051(13) 0.0411(6) Uiso 1.000000 R . .
C41 C 0.68175(11) 0.24730(16) 0.42386(12) 0.0308(4) Uani 1.000000 . . .
H41 H 0.65383(11) 0.20351(16) 0.38949(12) 0.0370(5) Uiso 1.000000 R . .
C42 C 0.71852(11) 0.32642(16) 0.40217(11) 0.0275(4) Uani 1.000000 . . .
H42 H 0.71514(11) 0.33603(16) 0.35340(11) 0.0330(5) Uiso 1.000000 R . .
C43 C 0.84766(11) 0.98401(16) 0.21194(11) 0.0268(4) Uani 1.000000 . . .
C44 C 0.81021(11) 1.04456(16) 0.24854(11) 0.0285(4) Uani 1.000000 . . .
H44 H 0.83375(11) 1.08388(16) 0.28824(11) 0.0341(5) Uiso 1.000000 R . .
C45 C 0.73599(11) 1.04652(16) 0.22538(12) 0.0291(4) Uani 1.000000 . . .
H45 H 0.71158(11) 1.08305(16) 0.25236(12) 0.0350(5) Uiso 1.000000 R . .
C46 C 0.69895(11) 0.99379(17) 0.16204(11) 0.0299(4) Uani 1.000000 . . .
C47 C 0.73750(11) 0.92828(17) 0.12798(11) 0.0284(4) Uani 1.000000 . . .
H47 H 0.71407(11) 0.88826(17) 0.08860(11) 0.0341(5) Uiso 1.000000 R . .
C48 C 0.81005(11) 0.92251(17) 0.15232(10) 0.0268(4) Uani 1.000000 . . .
H48 H 0.83406(11) 0.87812(17) 0.12940(10) 0.0322(5) Uiso 1.000000 R . .
C49 C 0.62285(12) 1.01403(19) 0.12766(13) 0.0377(5) Uani 1.000000 . . .
H49a H 0.6020(2) 0.9536(6) 0.1012(9) 0.0566(8) Uiso 1.000000 GR . .
H49b H 0.6002(2) 1.0293(15) 0.16454(15) 0.0566(8) Uiso 1.000000 GR . .
H49c H 0.61790(12) 1.0721(10) 0.0953(8) 0.0566(8) Uiso 1.000000 GR . .
C50 C 0.92627(11) 0.98158(19) 0.23225(12) 0.0327(5) Uani 1.000000 . . .
H50 H 0.94046(11) 0.91045(19) 0.22475(12) 0.0393(6) Uiso 1.000000 R . .
C51 C 0.96072(13) 1.0105(2) 0.31035(14) 0.0434(6) Uani 1.000000 . . .
H51a H 0.9508(9) 1.0819(5) 0.3183(3) 0.0650(9) Uiso 1.000000 GR . .
H51b H 0.9430(8) 0.9668(11) 0.34176(14) 0.0650(9) Uiso 1.000000 GR . .
H51c H 1.01013(17) 1.0011(15) 0.3204(3) 0.0650(9) Uiso 1.000000 GR . .
C52 C 0.95052(14) 1.0527(2) 0.17949(15) 0.0472(6) Uani 1.000000 . . .
H52a H 0.9306(9) 1.0292(10) 0.13087(18) 0.0708(10) Uiso 1.000000 GR . .
H52b H 0.9357(10) 1.1227(4) 0.1843(8) 0.0708(10) Uiso 1.000000 GR . .
H52c H 1.00035(16) 1.0507(13) 0.1903(8) 0.0708(10) Uiso 1.000000 GR . .
Cl2 Cl 0.41976(3) 0.78608(5) 0.29835(3) 0.04149(14) Uani 1.000000 D . .
O2 O 0.4749(5) 0.7241(6) 0.2930(5) 0.088(2) Uani 0.560(11) D U 1
O3 O 0.4077(9) 0.8842(8) 0.2620(9) 0.048(2) Uani 0.560(11) D U 1
O4 O 0.4238(3) 0.8206(6) 0.3708(2) 0.0549(14) Uani 0.560(11) D U 1
O5 O 0.3512(3) 0.7402(5) 0.2713(3) 0.072(2) Uani 0.560(11) D U 1
O5A O 0.3852(5) 0.7031(5) 0.2508(3) 0.069(2) Uani 0.440(11) D U 2
O4A O 0.4030(5) 0.7770(7) 0.3654(4) 0.0581(19) Uani 0.440(11) D U 2
O2A O 0.4936(3) 0.7578(6) 0.3159(4) 0.0531(18) Uani 0.440(11) D U 2
O3A O 0.4196(10) 0.8780(9) 0.2560(10) 0.042(2) Uani 0.440(11) D U 2

loop_
_atom_site_aniso_label
_atom_site_aniso_U_11
_atom_site_aniso_U_22
_atom_site_aniso_U_33
_atom_site_aniso_U_12
_atom_site_aniso_U_13
_atom_site_aniso_U_23
Ru1 0.02296(8) 0.01860(8) 0.01691(8) -0.00030(5) 0.00398(6) 0.00073(5)
Cl1 0.0246(2) 0.0238(2) 0.0223(2) 0.00209(17) 0.00394(17) 0.00186(17)
P1 0.0232(2) 0.0177(2) 0.0171(2) 0.00029(17) 0.00397(17) -0.00081(16)
P2 0.0211(2) 0.0191(2) 0.0160(2) 0.00070(17) 0.00404(17) -0.00074(17)
P3 0.0253(2) 0.0194(2) 0.0212(2) 0.00041(18) 0.00310(18) 0.00065(18)
O1 0.0335(8) 0.0255(7) 0.0252(7) -0.0040(6) 0.0003(6) -0.0015(6)
C1 0.0264(9) 0.0243(10) 0.0215(9) -0.0022(7) 0.0077(7) -0.0047(7)
C2 0.0272(10) 0.0302(10) 0.0241(9) -0.0002(8) 0.0068(8) -0.0016(8)
C3 0.0247(10) 0.0459(13) 0.0283(10) -0.0049(9) 0.0047(8) -0.0047(9)
C4 0.0309(11) 0.0449(14) 0.0344(11) -0.0133(10) 0.0092(9) -0.0141(10)
C5 0.0358(12) 0.0282(11) 0.0422(13) -0.0063(9) 0.0139(10) -0.0131(9)
C6 0.0291(10) 0.0244(10) 0.0310(10) -0.0017(8) 0.0072(8) -0.0048(8)
C7 0.0244(9) 0.0195(9) 0.0246(9) -0.0018(7) 0.0062(7) -0.0023(7)
C8 0.0329(11) 0.0288(11) 0.0278(10) -0.0018(8) 0.0104(8) 0.0009(8)
C9 0.0372(11) 0.0326(11) 0.0379(12) -0.0037(9) 0.0197(10) -0.0033(9)
C10 0.0284(10) 0.0331(12) 0.0514(14) -0.0005(9) 0.0172(10) -0.0049(10)
C11 0.0261(10) 0.0368(12) 0.0441(13) 0.0028(9) 0.0026(9) -0.0014(10)
C12 0.0288(10) 0.0276(10) 0.0283(10) 0.0003(8) 0.0051(8) -0.0031(8)
C13 0.0301(10) 0.0207(9) 0.0180(8) 0.0008(7) 0.0031(7) 0.0019(7)
C14 0.0260(9) 0.0194(9) 0.0185(8) 0.0011(7) 0.0065(7) 0.0006(7)
C15 0.0325(10) 0.0268(10) 0.0210(9) 0.0003(8) 0.0111(8) 0.0002(7)
C16 0.0338(11) 0.0349(12) 0.0327(11) -0.0049(9) 0.0145(9) 0.0017(9)
C17 0.0232(9) 0.0194(9) 0.0187(8) 0.0005(7) 0.0055(7) -0.0003(7)
C18 0.0231(9) 0.0211(9) 0.0198(9) -0.0012(7) 0.0027(7) 0.0009(7)
C19 0.0253(9) 0.0271(10) 0.0233(9) 0.0016(8) 0.0055(7) 0.0001(8)
C20 0.0238(10) 0.0346(12) 0.0342(11) 0.0031(8) 0.0056(8) 0.0027(9)
C21 0.0249(10) 0.0402(12) 0.0284(10) 0.0005(9) -0.0022(8) 0.0060(9)
C22 0.0316(11) 0.0374(12) 0.0202(9) -0.0020(9) 0.0020(8) 0.0015(8)
C23 0.0268(10) 0.0311(11) 0.0219(9) -0.0003(8) 0.0063(8) 0.0003(8)
C24 0.0245(9) 0.0238(10) 0.0160(8) 0.0024(7) 0.0035(7) -0.0020(7)
C25 0.0307(10) 0.0300(11) 0.0255(10) -0.0007(8) 0.0095(8) -0.0029(8)
C26 0.0332(11) 0.0420(13) 0.0332(11) 0.0036(10) 0.0145(9) -0.0078(10)
C27 0.0475(13) 0.0317(12) 0.0345(12) 0.0071(10) 0.0148(10) -0.0101(9)
C28 0.0483(13) 0.0231(10) 0.0333(11) -0.0022(9) 0.0132(10) -0.0081(8)
C29 0.0308(10) 0.0281(10) 0.0230(9) -0.0021(8) 0.0073(8) -0.0045(8)
C30 0.0274(9) 0.0195(9) 0.0197(9) 0.0012(7) 0.0056(7) 0.0012(7)
C31 0.0278(10) 0.0233(10) 0.0374(11) -0.0001(8) 0.0096(9) 0.0018(8)
C32 0.0401(13) 0.0472(15) 0.0423(14) 0.0077(11) 0.0121(11) -0.0059(11)
C33 0.0569(17) 0.0513(17) 0.0656(19) 0.0077(14) 0.0304(15) -0.0140(14)
C34 0.0427(14) 0.0339(14) 0.097(2) 0.0031(11) 0.0373(16) -0.0022(14)
C35 0.0289(12) 0.0425(15) 0.084(2) 0.0061(11) 0.0123(13) 0.0054(15)
C36 0.0286(11) 0.0359(12) 0.0515(15) 0.0006(9) 0.0055(10) 0.0024(11)
C37 0.0251(9) 0.0181(9) 0.0241(9) 0.0033(7) 0.0044(7) 0.0020(7)
C38 0.0368(11) 0.0199(10) 0.0260(10) 0.0027(8) 0.0072(8) -0.0012(7)
C39 0.0496(13) 0.0248(10) 0.0321(11) 0.0045(9) 0.0168(10) 0.0039(8)
C40 0.0362(11) 0.0224(10) 0.0471(13) 0.0007(9) 0.0164(10) 0.0053(9)
C41 0.0269(10) 0.0225(10) 0.0398(12) -0.0001(8) 0.0035(9) -0.0021(9)
C42 0.0278(10) 0.0243(10) 0.0267(10) 0.0019(8) 0.0010(8) 0.0022(8)
C43 0.0304(10) 0.0252(10) 0.0246(9) -0.0049(8) 0.0071(8) 0.0045(8)
C44 0.0366(11) 0.0200(9) 0.0274(10) -0.0056(8) 0.0065(8) 0.0016(8)
C45 0.0347(11) 0.0189(9) 0.0334(11) 0.0014(8) 0.0085(9) 0.0054(8)
C46 0.0326(11) 0.0259(10) 0.0283(10) 0.0006(8) 0.0034(8) 0.0110(8)
C47 0.0346(11) 0.0295(11) 0.0187(9) -0.0041(8) 0.0030(8) 0.0063(8)
C48 0.0340(10) 0.0275(10) 0.0208(9) -0.0036(8) 0.0105(8) 0.0031(8)
C49 0.0314(11) 0.0355(12) 0.0392(12) 0.0037(9) -0.0024(9) 0.0154(10)
C50 0.0293(10) 0.0352(12) 0.0339(11) -0.0034(9) 0.0090(9) 0.0019(9)
C51 0.0322(12) 0.0519(16) 0.0412(13) -0.0086(11) 0.0017(10) -0.0027(11)
C52 0.0403(13) 0.0554(17) 0.0502(15) -0.0097(12) 0.0198(12) 0.0083(13)
Cl2 0.0491(3) 0.0431(3) 0.0331(3) -0.0079(3) 0.0125(2) 0.0020(2)
O2 0.123(5) 0.058(4) 0.107(5) 0.036(3) 0.071(3) 0.006(3)
O3 0.051(5) 0.038(3) 0.056(4) 0.007(2) 0.015(3) 0.002(2)
O4 0.055(3) 0.079(4) 0.0292(18) 0.002(2) 0.0079(16) 0.0056(19)
O5 0.081(3) 0.061(3) 0.065(3) -0.036(2) 0.003(2) 0.004(2)
O5A 0.102(5) 0.047(3) 0.049(3) -0.030(3) 0.008(3) -0.006(2)
O4A 0.070(4) 0.070(5) 0.046(3) 0.018(3) 0.036(3) 0.015(3)
O2A 0.056(3) 0.046(4) 0.066(4) 0.024(2) 0.032(2) 0.012(2)
O3A 0.041(5) 0.035(4) 0.048(4) -0.003(3) 0.007(3) 0.007(3)

loop_
_atom_type_symbol
_atom_type_scat_dispersion_real
_atom_type_scat_dispersion_imag
_atom_type_scat_Cromer_Mann_a1
_atom_type_scat_Cromer_Mann_a2
_atom_type_scat_Cromer_Mann_a3
_atom_type_scat_Cromer_Mann_a4
_atom_type_scat_Cromer_Mann_b1
_atom_type_scat_Cromer_Mann_b2
_atom_type_scat_Cromer_Mann_b3
_atom_type_scat_Cromer_Mann_b4
_atom_type_scat_Cromer_Mann_c
_atom_type_scat_source
_atom_type_scat_dispersion_source
Ru -1.23940 0.83517 19.26740 12.91820 4.86337 1.56756 0.80852 8.43467 24.79970 94.29280 5.37873983383 'International Tables Volume C Table 6.1.1.4 (pp. 500-502)' 'Henke, Gullikson and Davis, At. Data and Nucl. Data Tables, 1993, 54, 2'
C 0.00347 0.00161 2.31000 1.02000 1.58860 0.86500 20.84390 10.20750 0.56870 51.65120 0.215599998832 'International Tables Volume C Table 6.1.1.4 (pp. 500-502)' 'Henke, Gullikson and Davis, At. Data and Nucl. Data Tables, 1993, 54, 2'
Cl 0.14873 0.16029 11.46040 7.19640 6.25560 1.64550 0.01040 1.16620 18.51940 47.77840 -9.55739974976 'International Tables Volume C Table 6.1.1.4 (pp. 500-502)' 'Henke, Gullikson and Davis, At. Data and Nucl. Data Tables, 1993, 54, 2'
H 0.00000 0.00000 0.49300 0.32291 0.14019 0.04081 10.51090 26.12570 3.14236 57.79970 0.0030380000826 'International Tables Volume C Table 6.1.1.4 (pp. 500-502)' 'Henke, Gullikson and Davis, At. Data and Nucl. Data Tables, 1993, 54, 2'
O 0.01158 0.00611 3.04850 2.28680 1.54630 0.86700 13.27710 5.70110 0.32390 32.90890 0.250800013542 'International Tables Volume C Table 6.1.1.4 (pp. 500-502)' 'Henke, Gullikson and Davis, At. Data and Nucl. Data Tables, 1993, 54, 2'
P 0.10434 0.09671 6.43450 4.17910 1.78000 1.49080 1.90670 27.15700 0.52600 68.16450 1.11489999294 'International Tables Volume C Table 6.1.1.4 (pp. 500-502)' 'Henke, Gullikson and Davis, At. Data and Nucl. Data Tables, 1993, 54, 2'

loop_
_geom_angle_atom_site_label_1
_geom_angle_atom_site_label_2
_geom_angle_atom_site_label_3
_geom_angle
_geom_angle_site_symmetry_1
_geom_angle_site_symmetry_3
_geom_angle_publ_flag
P1 Ru1 Cl1 82.550(17) . . ?
P2 Ru1 Cl1 90.394(17) . . ?
P2 Ru1 P1 86.767(17) . . ?
C43 Ru1 Cl1 84.99(5) . . ?
C43 Ru1 P1 124.16(5) . . ?
C43 Ru1 P2 147.58(5) . . ?
C44 Ru1 Cl1 105.57(6) . . ?
C44 Ru1 P1 98.26(5) . . ?
C44 Ru1 P2 163.72(6) . . ?
C44 Ru1 C43 35.25(8) . . ?
C45 Ru1 Cl1 141.81(6) . . ?
C45 Ru1 P1 94.60(6) . . ?
C45 Ru1 P2 127.60(6) . . ?
C45 Ru1 C43 65.16(8) . . ?
C45 Ru1 C44 36.88(8) . . ?
C46 Ru1 Cl1 158.00(6) . . ?
C46 Ru1 P1 117.81(6) . . ?
C46 Ru1 P2 98.57(6) . . ?
C46 Ru1 C43 76.66(7) . . ?
C46 Ru1 C44 65.37(8) . . ?
C46 Ru1 C45 36.42(8) . . ?
C47 Ru1 Cl1 123.91(6) . . ?
C47 Ru1 P1 153.52(6) . . ?
C47 Ru1 P2 91.85(6) . . ?
C47 Ru1 C43 65.10(7) . . ?
C47 Ru1 C44 76.73(8) . . ?
C47 Ru1 C45 65.60(8) . . ?
C47 Ru1 C46 36.33(8) . . ?
C48 Ru1 Cl1 92.67(6) . . ?
C48 Ru1 P1 160.50(5) . . ?
C48 Ru1 P2 112.25(5) . . ?
C48 Ru1 C43 36.35(7) . . ?
C48 Ru1 C44 64.70(8) . . ?
C48 Ru1 C45 77.47(8) . . ?
C48 Ru1 C46 65.34(8) . . ?
C48 Ru1 C47 36.30(8) . . ?
C1 P1 Ru1 110.59(6) . . ?
C7 P1 Ru1 119.42(7) . . ?
C7 P1 C1 101.40(9) . . ?
C13 P1 Ru1 114.88(7) . . ?
C13 P1 C1 102.56(9) . . ?
C13 P1 C7 105.92(9) . . ?
C17 P2 Ru1 116.51(6) . . ?
C18 P2 Ru1 115.40(6) . . ?
C18 P2 C17 100.34(9) . . ?
C24 P2 Ru1 114.98(7) . . ?
C24 P2 C17 106.72(9) . . ?
C24 P2 C18 100.79(9) . . ?
C30 P3 O1 115.91(9) . . ?
C31 P3 O1 112.62(10) . . ?
C31 P3 C30 105.23(10) . . ?
C37 P3 O1 111.92(9) . . ?
C37 P3 C30 107.49(9) . . ?
C37 P3 C31 102.61(9) . . ?
C2 C1 P1 122.93(16) . . ?
C6 C1 P1 118.06(15) . . ?
C6 C1 C2 118.97(19) . . ?
H2 C2 C1 120.02(12) . . ?
C3 C2 C1 120.0(2) . . ?
C3 C2 H2 120.02(14) . . ?
H3 C3 C2 119.80(14) . . ?
C4 C3 C2 120.4(2) . . ?
C4 C3 H3 119.80(13) . . ?
H4 C4 C3 119.87(13) . . ?
C5 C4 C3 120.3(2) . . ?
C5 C4 H4 119.87(13) . . ?
H5 C5 C4 120.05(13) . . ?
C6 C5 C4 119.9(2) . . ?
C6 C5 H5 120.05(14) . . ?
C5 C6 C1 120.5(2) . . ?
H6 C6 C1 119.76(12) . . ?
H6 C6 C5 119.76(14) . . ?
C8 C7 P1 119.93(15) . . ?
C12 C7 P1 120.88(15) . . ?
C12 C7 C8 119.15(19) . . ?
H8 C8 C7 120.01(12) . . ?
C9 C8 C7 120.0(2) . . ?
C9 C8 H8 120.01(14) . . ?
H9 C9 C8 119.77(14) . . ?
C10 C9 C8 120.5(2) . . ?
C10 C9 H9 119.77(13) . . ?
H10 C10 C9 120.07(13) . . ?
C11 C10 C9 119.9(2) . . ?
C11 C10 H10 120.07(13) . . ?
H11 C11 C10 119.98(13) . . ?
C12 C11 C10 120.0(2) . . ?
C12 C11 H11 119.98(14) . . ?
C11 C12 C7 120.5(2) . . ?
H12 C12 C7 119.74(12) . . ?
H12 C12 C11 119.74(14) . . ?
H13a C13 P1 107.49(7) . . ?
H13b C13 P1 107.49(6) . . ?
H13b C13 H13a 107.0 . . ?
C14 C13 P1 119.30(13) . . ?
C14 C13 H13a 107.49(10) . . ?
C14 C13 H13b 107.49(10) . . ?
C15 C14 C13 106.59(15) . . ?
C17 C14 C13 113.63(15) . . ?
C17 C14 C15 107.38(15) . . ?
C30 C14 C13 109.17(15) . . ?
C30 C14 C15 112.42(16) . . ?
C30 C14 C17 107.74(15) . . ?
H15a C15 C14 107.93(10) . . ?
H15b C15 C14 107.93(10) . . ?
H15b C15 H15a 107.2 . . ?
C16 C15 C14 117.50(17) . . ?
C16 C15 H15a 107.93(12) . . ?
C16 C15 H15b 107.93(12) . . ?
H16a C16 C15 109.5 . . ?
H16b C16 C15 109.5 . . ?
H16b C16 H16a 109.5 . . ?
H16c C16 C15 109.5 . . ?
H16c C16 H16a 109.5 . . ?
H16c C16 H16b 109.5 . . ?
C14 C17 P2 120.99(13) . . ?
H17a C17 P2 107.08(6) . . ?
H17a C17 C14 107.08(10) . . ?
H17b C17 P2 107.08(6) . . ?
H17b C17 C14 107.08(10) . . ?
H17b C17 H17a 106.8 . . ?
C19 C18 P2 121.83(15) . . ?
C23 C18 P2 119.55(15) . . ?
C23 C18 C19 118.59(18) . . ?
H19 C19 C18 119.94(11) . . ?
C20 C19 C18 120.12(19) . . ?
C20 C19 H19 119.94(13) . . ?
H20 C20 C19 119.64(13) . . ?
C21 C20 C19 120.7(2) . . ?
C21 C20 H20 119.64(12) . . ?
H21 C21 C20 120.13(12) . . ?
C22 C21 C20 119.74(19) . . ?
C22 C21 H21 120.13(12) . . ?
H22 C22 C21 120.05(12) . . ?
C23 C22 C21 119.9(2) . . ?
C23 C22 H22 120.05(13) . . ?
C22 C23 C18 120.92(19) . . ?
H23 C23 C18 119.54(12) . . ?
H23 C23 C22 119.54(13) . . ?
C25 C24 P2 120.88(15) . . ?
C29 C24 P2 120.39(15) . . ?
C29 C24 C25 118.69(18) . . ?
H25 C25 C24 119.70(12) . . ?
C26 C25 C24 120.6(2) . . ?
C26 C25 H25 119.70(14) . . ?
H26 C26 C25 119.89(14) . . ?
C27 C26 C25 120.2(2) . . ?
C27 C26 H26 119.89(13) . . ?
H27 C27 C26 120.09(13) . . ?
C28 C27 C26 119.8(2) . . ?
C28 C27 H27 120.09(13) . . ?
H28 C28 C27 119.86(13) . . ?
C29 C28 C27 120.3(2) . . ?
C29 C28 H28 119.86(13) . . ?
C28 C29 C24 120.3(2) . . ?
H29 C29 C24 119.83(12) . . ?
H29 C29 C28 119.83(13) . . ?
C14 C30 P3 118.46(13) . . ?
H30a C30 P3 107.70(6) . . ?
H30a C30 C14 107.70(10) . . ?
H30b C30 P3 107.70(6) . . ?
H30b C30 C14 107.70(10) . . ?
H30b C30 H30a 107.1 . . ?
C32 C31 P3 123.35(17) . . ?
C36 C31 P3 116.99(18) . . ?
C36 C31 C32 119.5(2) . . ?
H32 C32 C31 120.12(14) . . ?
C33 C32 C31 119.8(3) . . ?
C33 C32 H32 120.12(18) . . ?
H33 C33 C32 119.90(18) . . ?
C34 C33 C32 120.2(3) . . ?
C34 C33 H33 119.90(17) . . ?
H34 C34 C33 119.72(17) . . ?
C35 C34 C33 120.6(3) . . ?
C35 C34 H34 119.72(16) . . ?
H35 C35 C34 120.13(16) . . ?
C36 C35 C34 119.7(3) . . ?
C36 C35 H35 120.13(18) . . ?
C35 C36 C31 120.2(3) . . ?
H36 C36 C31 119.89(15) . . ?
H36 C36 C35 119.89(18) . . ?
C38 C37 P3 117.52(15) . . ?
C42 C37 P3 122.90(15) . . ?
C42 C37 C38 119.56(19) . . ?
H38 C38 C37 119.91(12) . . ?
C39 C38 C37 120.2(2) . . ?
C39 C38 H38 119.91(13) . . ?
H39 C39 C38 119.90(13) . . ?
C40 C39 C38 120.2(2) . . ?
C40 C39 H39 119.90(13) . . ?
H40 C40 C39 120.08(13) . . ?
C41 C40 C39 119.8(2) . . ?
C41 C40 H40 120.08(13) . . ?
H41 C41 C40 119.75(13) . . ?
C42 C41 C40 120.5(2) . . ?
C42 C41 H41 119.75(13) . . ?
C41 C42 C37 119.7(2) . . ?
H42 C42 C37 120.16(12) . . ?
H42 C42 C41 120.16(13) . . ?
C44 C43 Ru1 70.94(12) . . ?
C48 C43 Ru1 69.02(11) . . ?
C48 C43 C44 118.52(19) . . ?
C50 C43 Ru1 132.48(14) . . ?
C50 C43 C44 122.85(19) . . ?
C50 C43 C48 118.63(19) . . ?
C43 C44 Ru1 73.81(12) . . ?
H44 C44 Ru1 129.53(5) . . ?
H44 C44 C43 119.81(12) . . ?
C45 C44 Ru1 69.26(11) . . ?
C45 C44 C43 120.38(19) . . ?
C45 C44 H44 119.81(13) . . ?
C44 C45 Ru1 73.86(12) . . ?
H45 C45 Ru1 123.53(6) . . ?
H45 C45 C44 119.46(13) . . ?
C46 C45 Ru1 74.61(12) . . ?
C46 C45 C44 121.1(2) . . ?
C46 C45 H45 119.46(13) . . ?
C45 C46 Ru1 68.98(11) . . ?
C47 C46 Ru1 69.68(11) . . ?
C47 C46 C45 117.43(19) . . ?
C49 C46 Ru1 137.86(15) . . ?
C49 C46 C45 121.6(2) . . ?
C49 C46 C47 120.7(2) . . ?
C46 C47 Ru1 73.99(11) . . ?
H47 C47 Ru1 126.54(6) . . ?
H47 C47 C46 119.31(12) . . ?
C48 C47 Ru1 72.11(11) . . ?
C48 C47 C46 121.37(19) . . ?
C48 C47 H47 119.31(13) . . ?
C43 C48 Ru1 74.63(11) . . ?
C47 C48 Ru1 71.60(11) . . ?
C47 C48 C43 120.7(2) . . ?
H48 C48 Ru1 125.97(6) . . ?
H48 C48 C43 119.64(12) . . ?
H48 C48 C47 119.64(13) . . ?
H49a C49 C46 109.5 . . ?
H49b C49 C46 109.5 . . ?
H49b C49 H49a 109.5 . . ?
H49c C49 C46 109.5 . . ?
H49c C49 H49a 109.5 . . ?
H49c C49 H49b 109.5 . . ?
H50 C50 C43 107.63(12) . . ?
C51 C50 C43 114.22(19) . . ?
C51 C50 H50 107.63(14) . . ?
C52 C50 C43 107.94(19) . . ?
C52 C50 H50 107.63(15) . . ?
C52 C50 C51 111.5(2) . . ?
H51a C51 C50 109.5 . . ?
H51b C51 C50 109.5 . . ?
H51b C51 H51a 109.5 . . ?
H51c C51 C50 109.5 . . ?
H51c C51 H51a 109.5 . . ?
H51c C51 H51b 109.5 . . ?
H52a C52 C50 109.5 . . ?
H52b C52 C50 109.5 . . ?
H52b C52 H52a 109.5 . . ?
H52c C52 C50 109.5 . . ?
H52c C52 H52a 109.5 . . ?
H52c C52 H52b 109.5 . . ?
O3 Cl2 O2 120.2(6) . . ?
O4 Cl2 O2 114.3(5) . . ?
O4 Cl2 O3 99.0(7) . . ?
O5 Cl2 O2 115.5(4) . . ?
O5 Cl2 O3 99.6(8) . . ?
O5 Cl2 O4 105.8(3) . . ?
O4A Cl2 O5A 108.8(4) . . ?
O2A Cl2 O5A 103.8(4) . . ?
O2A Cl2 O4A 103.9(4) . . ?
O3A Cl2 O5A 108.7(9) . . ?
O3A Cl2 O4A 128.1(8) . . ?
O3A Cl2 O2A 100.6(8) . . ?

loop_
_geom_bond_atom_site_label_1
_geom_bond_atom_site_label_2
_geom_bond_distance
_geom_bond_site_symmetry_2
_geom_bond_publ_flag
Ru1 Cl1 2.4249(7) . ?
Ru1 P1 2.3332(7) . ?
Ru1 P2 2.3192(6) . ?
Ru1 C43 2.322(2) . ?
Ru1 C44 2.285(2) . ?
Ru1 C45 2.224(2) . ?
Ru1 C46 2.298(2) . ?
Ru1 C47 2.242(2) . ?
Ru1 C48 2.248(2) . ?
P1 C1 1.823(2) . ?
P1 C7 1.825(2) . ?
P1 C13 1.833(2) . ?
P2 C17 1.8379(19) . ?
P2 C18 1.829(2) . ?
P2 C24 1.8283(19) . ?
P3 O1 1.4892(15) . ?
P3 C30 1.816(2) . ?
P3 C31 1.814(2) . ?
P3 C37 1.812(2) . ?
C1 C2 1.393(3) . ?
C1 C6 1.400(3) . ?
C2 H2 0.9300 . ?
C2 C3 1.390(3) . ?
C3 H3 0.9300 . ?
C3 C4 1.383(4) . ?
C4 H4 0.9300 . ?
C4 C5 1.376(3) . ?
C5 H5 0.9300 . ?
C5 C6 1.390(3) . ?
C6 H6 0.9300 . ?
C7 C8 1.400(3) . ?
C7 C12 1.390(3) . ?
C8 H8 0.9300 . ?
C8 C9 1.386(3) . ?
C9 H9 0.9300 . ?
C9 C10 1.385(3) . ?
C10 H10 0.9300 . ?
C10 C11 1.384(4) . ?
C11 H11 0.9300 . ?
C11 C12 1.389(3) . ?
C12 H12 0.9300 . ?
C13 H13a 0.9700 . ?
C13 H13b 0.9700 . ?
C13 C14 1.563(3) . ?
C14 C15 1.548(3) . ?
C14 C17 1.544(3) . ?
C14 C30 1.558(3) . ?
C15 H15a 0.9700 . ?
C15 H15b 0.9700 . ?
C15 C16 1.523(3) . ?
C16 H16a 0.9600 . ?
C16 H16b 0.9600 . ?
C16 H16c 0.9600 . ?
C17 H17a 0.9700 . ?
C17 H17b 0.9700 . ?
C18 C19 1.393(3) . ?
C18 C23 1.404(3) . ?
C19 H19 0.9300 . ?
C19 C20 1.388(3) . ?
C20 H20 0.9300 . ?
C20 C21 1.387(3) . ?
C21 H21 0.9300 . ?
C21 C22 1.383(3) . ?
C22 H22 0.9300 . ?
C22 C23 1.384(3) . ?
C23 H23 0.9300 . ?
C24 C25 1.391(3) . ?
C24 C29 1.397(3) . ?
C25 H25 0.9300 . ?
C25 C26 1.385(3) . ?
C26 H26 0.9300 . ?
C26 C27 1.381(3) . ?
C27 H27 0.9300 . ?
C27 C28 1.382(3) . ?
C28 H28 0.9300 . ?
C28 C29 1.386(3) . ?
C29 H29 0.9300 . ?
C30 H30a 0.9700 . ?
C30 H30b 0.9700 . ?
C31 C32 1.395(3) . ?
C31 C36 1.390(3) . ?
C32 H32 0.9300 . ?
C32 C33 1.389(4) . ?
C33 H33 0.9300 . ?
C33 C34 1.376(4) . ?
C34 H34 0.9300 . ?
C34 C35 1.381(5) . ?
C35 H35 0.9300 . ?
C35 C36 1.390(4) . ?
C36 H36 0.9300 . ?
C37 C38 1.388(3) . ?
C37 C42 1.398(3) . ?
C38 H38 0.9300 . ?
C38 C39 1.386(3) . ?
C39 H39 0.9300 . ?
C39 C40 1.382(3) . ?
C40 H40 0.9300 . ?
C40 C41 1.385(3) . ?
C41 H41 0.9300 . ?
C41 C42 1.384(3) . ?
C42 H42 0.9300 . ?
C43 C44 1.395(3) . ?
C43 C48 1.427(3) . ?
C43 C50 1.511(3) . ?
C44 H44 0.9300 . ?
C44 C45 1.427(3) . ?
C45 H45 0.9300 . ?
C45 C46 1.415(3) . ?
C46 C47 1.416(3) . ?
C46 C49 1.506(3) . ?
C47 H47 0.9300 . ?
C47 C48 1.398(3) . ?
C48 H48 0.9300 . ?
C49 H49a 0.9600 . ?
C49 H49b 0.9600 . ?
C49 H49c 0.9600 . ?
C50 H50 0.9800 . ?
C50 C51 1.519(3) . ?
C50 C52 1.539(3) . ?
C51 H51a 0.9600 . ?
C51 H51b 0.9600 . ?
C51 H51c 0.9600 . ?
C52 H52a 0.9600 . ?
C52 H52b 0.9600 . ?
C52 H52c 0.9600 . ?
Cl2 O2 1.385(6) . ?
Cl2 O3 1.431(7) . ?
Cl2 O4 1.444(4) . ?
Cl2 O5 1.450(4) . ?
Cl2 O5A 1.452(5) . ?
Cl2 O4A 1.422(5) . ?
Cl2 O2A 1.465(5) . ?
Cl2 O3A 1.435(7) . ?

loop_
_restr_distance_atom_site_label_1
_restr_distance_atom_site_label_2
_restr_distance_site_symmetry_2
_restr_distance_target
_restr_distance_target_weight_param
_restr_distance_diff
Cl2 O2 1 1.4200 0.0100 0.0351
Cl2 O3 1 1.4200 0.0100 -0.0107
Cl2 O4 1 1.4200 0.0100 -0.0237
Cl2 O5 1 1.4200 0.0100 -0.0305
Cl2 O5A 1 1.4200 0.0100 -0.0318
Cl2 O4A 1 1.4200 0.0100 -0.0024
Cl2 O2A 1 1.4200 0.0100 -0.0454
Cl2 O3A 1 1.4200 0.0100 -0.0152

loop_
_restr_U_iso_atom_site_label
_restr_U_iso_weight_param
O2 0.0100
O3 0.0100
O4 0.0100
O5 0.0100
O5A 0.0100
O4A 0.0100
O2A 0.0100
O3A 0.0100
